data_4103169
loop_
_publ_author_name
'Soo Hyuk Choi'
'Ilia A. Guzei'
'Lara C. Spencer'
'Samuel H. Gellman'

_publ_contact_author_address
;
Department of Chemistry
University of Wisconsin-Madison
1101 University Ave
Madison, WI  53706
USA
;
_publ_contact_author_email iguzei@chem.wisc.edu
_publ_contact_author_fax 608-262-0381
_publ_contact_author_name
;
Guzei, Ilia A. 
;
_publ_contact_author_phone 608-263-4694
_publ_section_title
;
 Crystallographic Characterization of 12-Helical Secondary Structure in
 \b-Peptides Containing Side Chain Groups
;
_journal_name_full 'Journal of the American Chemical Society'
_journal_page_first 13879
_journal_page_last 13885
_journal_paper_doi 10.1021/ja1062532
_journal_volume 132
_journal_year 2010
_chemical_absolute_configuration syn
_chemical_formula_moiety 'C40 H60 N4 O7'
_chemical_formula_sum 'C40 H60 N4 O7'
_chemical_formula_weight 708.92
_chemical_name_systematic
;
 ?
;
_space_group_IT_number 1
_symmetry_cell_setting triclinic
_symmetry_Int_Tables_number 1
_symmetry_space_group_name_Hall 'P 1'
_symmetry_space_group_name_H-M 'P 1'
_atom_sites_solution_hydrogens geom
_atom_sites_solution_primary direct
_atom_sites_solution_secondary difmap
_audit_creation_method
;
manual editing of the CIF file 
created by SHELXTL Ver. 6.10
and processed with modiCIfer-03272007. 
;
_cell_angle_alpha 94.225(5)
_cell_angle_beta 93.287(5)
_cell_angle_gamma 112.310(5)
_cell_formula_units_Z 1
_cell_length_a 9.491(3)
_cell_length_b 9.624(3)
_cell_length_c 11.899(4)
_cell_measurement_reflns_used 4756
_cell_measurement_temperature 105(2)
_cell_measurement_theta_max 27.1404
_cell_measurement_theta_min 2.2997
_cell_volume 998.5(6)
_computing_cell_refinement 'SAINTPLUS  (Bruker-AXS, 2007)'
_computing_data_collection 'SMART Ver. 5.622 (Bruker-AXS, 2000)'
_computing_data_reduction SAINTPLUS
_computing_molecular_graphics SHELXTL
_computing_publication_material SHELXTL
_computing_structure_refinement SHELXTL
_computing_structure_solution 'SHELXTL (Bruker-AXS, 2007)'
_diffrn_ambient_temperature 105(2)
_diffrn_measured_fraction_theta_full 0.970
_diffrn_measured_fraction_theta_max 0.970
_diffrn_measurement_device_type 'Bruker CCD-1000 area detector'
_diffrn_measurement_method '0.30\% \w and 0.4 \% \f scans'
_diffrn_radiation_monochromator graphite
_diffrn_radiation_source 'fine-focus sealed tube'
_diffrn_radiation_type Mo-K\a
_diffrn_radiation_wavelength 0.71073
_diffrn_reflns_av_R_equivalents 0.0417
_diffrn_reflns_av_sigmaI/netI 0.0486
_diffrn_reflns_limit_h_max 12
_diffrn_reflns_limit_h_min -12
_diffrn_reflns_limit_k_max 13
_diffrn_reflns_limit_k_min -12
_diffrn_reflns_limit_l_max 16
_diffrn_reflns_limit_l_min -16
_diffrn_reflns_number 17224
_diffrn_reflns_theta_full 29.34
_diffrn_reflns_theta_max 29.34
_diffrn_reflns_theta_min 2.33
_diffrn_standards_number 0
_exptl_absorpt_coefficient_mu 0.080
_exptl_absorpt_correction_T_max 0.9936
_exptl_absorpt_correction_T_min 0.9662
_exptl_absorpt_correction_type multi-scan
_exptl_absorpt_process_details
;
SADABS  (Bruker-AXS, 2007)
;
_exptl_crystal_colour colorless
_exptl_crystal_density_diffrn 1.179
_exptl_crystal_density_method 'not measured'
_exptl_crystal_description block
_exptl_crystal_F_000 384
_exptl_crystal_size_max 0.43
_exptl_crystal_size_mid 0.09
_exptl_crystal_size_min 0.08
_refine_diff_density_max 0.482
_refine_diff_density_min -0.210
_refine_diff_density_rms 0.053
_refine_ls_abs_structure_details 'Flack H D (1983), Acta Cryst. A39, 876-881'
_refine_ls_abs_structure_Flack 0.7(10)
_refine_ls_extinction_method none
_refine_ls_goodness_of_fit_ref 1.021
_refine_ls_hydrogen_treatment constr
_refine_ls_matrix_type full
_refine_ls_number_parameters 467
_refine_ls_number_reflns 5316
_refine_ls_number_restraints 3
_refine_ls_restrained_S_all 1.020
_refine_ls_R_factor_all 0.0650
_refine_ls_R_factor_gt 0.0513
_refine_ls_shift/su_max 0.000
_refine_ls_shift/su_mean 0.000
_refine_ls_structure_factor_coef Fsqd
_refine_ls_weighting_details 'calc w=1/[\s^2^(Fo^2^)+(0.0850P)^2^+0.0000P] where P=(Fo^2^+2Fc^2^)/3'
_refine_ls_weighting_scheme calc
_refine_ls_wR_factor_gt 0.1215
_refine_ls_wR_factor_ref 0.1294
_reflns_number_gt 4469
_reflns_number_total 5316
_reflns_threshold_expression I>2\s(I)
_cod_data_source_file ja1062532_si_003.cif
_cod_data_source_block gellman78
_cod_original_cell_volume 998.5(5)
_cod_original_sg_symbol_Hall 'P 1         '
_cod_original_sg_symbol_H-M 'P 1 '
_cod_database_code 4103169

loop_
_symmetry_equiv_pos_as_xyz
'x, y, z'

loop_
_atom_site_label
_atom_site_type_symbol
_atom_site_fract_x
_atom_site_fract_y
_atom_site_fract_z
_atom_site_U_iso_or_equiv
_atom_site_adp_type
_atom_site_occupancy
_atom_site_symmetry_multiplicity
_atom_site_calc_flag
_atom_site_refinement_flags
O1 O 1.1050(2) 0.6226(3) 1.20561(17) 0.0271(5) Uani 1 1 d .
O2 O 0.9388(2) 0.7112(2) 1.12204(17) 0.0234(4) Uani 1 1 d .
O3 O 0.7323(2) 0.6394(2) 0.85649(16) 0.0188(4) Uani 1 1 d .
O4 O 0.4044(2) 0.6270(2) 1.0183(2) 0.0280(5) Uani 1 1 d .
O5 O 0.7801(2) 1.1704(2) 0.94735(16) 0.0204(4) Uani 1 1 d .
O6 O 0.9312(3) 0.9431(3) 0.5898(2) 0.0438(6) Uani 1 1 d .
O7 O 1.0288(2) 1.1939(2) 0.59098(19) 0.0306(5) Uani 1 1 d .
N1 N 1.1072(3) 0.6488(3) 1.0232(2) 0.0217(5) Uani 1 1 d .
H1 H 1.1830 0.6173 1.0277 0.026 Uiso 1 1 calc R
N2 N 0.6807(2) 0.4061(2) 0.90859(19) 0.0173(4) Uani 1 1 d .
H2 H 0.7122 0.3315 0.9123 0.021 Uiso 1 1 calc R
N3 N 0.6454(2) 0.7380(2) 1.10345(18) 0.0163(4) Uani 1 1 d .
H3 H 0.7269 0.7235 1.1296 0.020 Uiso 1 1 calc R
N4 N 0.7821(2) 0.9461(2) 0.87892(18) 0.0163(4) Uani 1 1 d .
H4 H 0.8065 0.8698 0.8950 0.020 Uiso 1 1 calc R
C1 C 1.1542(5) 0.5688(5) 1.3872(3) 0.0394(8) Uani 1 1 d .
H1A H 1.1164 0.4611 1.3605 0.059 Uiso 1 1 calc R
H1B H 1.1405 0.5809 1.4679 0.059 Uiso 1 1 calc R
H1C H 1.2630 0.6167 1.3760 0.059 Uiso 1 1 calc R
C2 C 0.8938(4) 0.5590(4) 1.3289(3) 0.0376(8) Uani 1 1 d .
H2A H 0.8368 0.6112 1.2910 0.056 Uiso 1 1 calc R
H2B H 0.8736 0.5560 1.4087 0.056 Uiso 1 1 calc R
H2C H 0.8613 0.4557 1.2923 0.056 Uiso 1 1 calc R
C3 C 1.1171(4) 0.8087(4) 1.3595(3) 0.0372(8) Uani 1 1 d .
H3A H 1.2280 0.8575 1.3565 0.056 Uiso 1 1 calc R
H3B H 1.0922 0.8212 1.4374 0.056 Uiso 1 1 calc R
H3C H 1.0654 0.8552 1.3101 0.056 Uiso 1 1 calc R
C4 C 1.0647(3) 0.6433(3) 1.3205(2) 0.0246(6) Uani 1 1 d .
C5 C 1.0419(3) 0.6652(3) 1.1171(2) 0.0195(5) Uani 1 1 d .
C6 C 1.0576(3) 0.6810(3) 0.9138(2) 0.0176(5) Uani 1 1 d .
H6 H 1.0185 0.7634 0.9259 0.021 Uiso 1 1 calc R
C7 C 1.1865(3) 0.7306(4) 0.8359(3) 0.0274(6) Uani 1 1 d .
H7A H 1.2554 0.8376 0.8565 0.033 Uiso 1 1 calc R
H7B H 1.2473 0.6668 0.8388 0.033 Uiso 1 1 calc R
C8 C 1.1019(4) 0.7091(4) 0.7209(3) 0.0387(8) Uani 1 1 d .
H8A H 1.1659 0.6981 0.6607 0.046 Uiso 1 1 calc R
H8B H 1.0742 0.7965 0.7089 0.046 Uiso 1 1 calc R
C9 C 0.9599(3) 0.5669(4) 0.7192(3) 0.0291(7) Uani 1 1 d .
H9A H 0.9757 0.4797 0.6809 0.035 Uiso 1 1 calc R
H9B H 0.8717 0.5784 0.6784 0.035 Uiso 1 1 calc R
C10 C 0.9306(3) 0.5425(3) 0.8446(2) 0.0166(5) Uani 1 1 d .
H10 H 0.9429 0.4478 0.8631 0.020 Uiso 1 1 calc R
C11 C 0.7728(3) 0.5345(3) 0.8708(2) 0.0155(5) Uani 1 1 d .
C12 C 0.5307(3) 0.3862(3) 0.9436(2) 0.0161(5) Uani 1 1 d .
H12 H 0.4761 0.4245 0.8871 0.019 Uiso 1 1 calc R
C13 C 0.4346(3) 0.2197(3) 0.9551(3) 0.0224(6) Uani 1 1 d .
H13A H 0.3862 0.1649 0.8804 0.027 Uiso 1 1 calc R
H13B H 0.4988 0.1699 0.9885 0.027 Uiso 1 1 calc R
C14 C 0.3132(3) 0.2228(3) 1.0335(3) 0.0233(6) Uani 1 1 d .
C15 C 0.1871(3) 0.2550(4) 0.9680(3) 0.0316(7) Uani 1 1 d .
H15A H 0.2326 0.3496 0.9335 0.047 Uiso 1 1 calc R
H15B H 0.1138 0.2639 1.0200 0.047 Uiso 1 1 calc R
H15C H 0.1342 0.1720 0.9086 0.047 Uiso 1 1 calc R
C16 C 0.2441(4) 0.0758(4) 1.0885(3) 0.0333(7) Uani 1 1 d .
H16A H 0.1813 -0.0058 1.0308 0.050 Uiso 1 1 calc R
H16B H 0.1803 0.0886 1.1471 0.050 Uiso 1 1 calc R
H16C H 0.3264 0.0504 1.1228 0.050 Uiso 1 1 calc R
C17 C 0.4065(3) 0.3558(3) 1.1226(2) 0.0213(5) Uani 1 1 d .
H17A H 0.4484 0.3190 1.1868 0.026 Uiso 1 1 calc R
H17B H 0.3408 0.4065 1.1518 0.026 Uiso 1 1 calc R
C18 C 0.5387(3) 0.4676(3) 1.0634(2) 0.0161(5) Uani 1 1 d .
H18 H 0.6385 0.4841 1.1061 0.019 Uiso 1 1 calc R
C19 C 0.5233(3) 0.6181(3) 1.0588(2) 0.0166(5) Uani 1 1 d .
C20 C 0.6506(3) 0.8917(3) 1.1112(2) 0.0175(5) Uani 1 1 d .
H20 H 0.5685 0.8958 1.0566 0.021 Uiso 1 1 calc R
C21 C 0.6300(4) 0.9494(3) 1.2297(3) 0.0316(7) Uani 1 1 d .
H21A H 0.5203 0.9206 1.2407 0.038 Uiso 1 1 calc R
H21B H 0.6776 0.9092 1.2885 0.038 Uiso 1 1 calc R
C22 C 0.7110(5) 1.1195(4) 1.2334(3) 0.0388(8) Uani 1 1 d .
H22A H 0.7364 1.1674 1.3124 0.047 Uiso 1 1 calc R
H22B H 0.6471 1.1635 1.1920 0.047 Uiso 1 1 calc R
C23 C 0.8565(3) 1.1397(3) 1.1748(3) 0.0275(6) Uani 1 1 d .
H23A H 0.9383 1.1378 1.2295 0.033 Uiso 1 1 calc R
H23B H 0.8940 1.2368 1.1411 0.033 Uiso 1 1 calc R
C24 C 0.8091(3) 1.0058(3) 1.0823(2) 0.0168(5) Uani 1 1 d .
H24 H 0.8856 0.9575 1.0856 0.020 Uiso 1 1 calc R
C25 C 0.7911(3) 1.0496(3) 0.9634(2) 0.0161(5) Uani 1 1 d .
C26 C 0.7342(3) 0.9528(3) 0.7616(2) 0.0164(5) Uani 1 1 d .
H26 H 0.7392 0.8637 0.7158 0.020 Uiso 1 1 calc R
C27 C 0.5688(3) 0.9450(3) 0.7431(2) 0.0210(5) Uani 1 1 d .
H27A H 0.4947 0.8388 0.7326 0.025 Uiso 1 1 calc R
H27B H 0.5437 0.9982 0.8085 0.025 Uiso 1 1 calc R
C28 C 0.5650(3) 1.0230(3) 0.6355(2) 0.0227(6) Uani 1 1 d .
C29 C 0.4327(3) 1.0767(4) 0.6271(3) 0.0327(7) Uani 1 1 d .
H29A H 0.4381 1.1307 0.5597 0.049 Uiso 1 1 calc R
H29B H 0.4400 1.1446 0.6947 0.049 Uiso 1 1 calc R
H29C H 0.3353 0.9894 0.6214 0.049 Uiso 1 1 calc R
C30 C 0.5543(4) 0.9184(4) 0.5294(3) 0.0332(7) Uani 1 1 d .
H30A H 0.4568 0.8310 0.5230 0.050 Uiso 1 1 calc R
H30B H 0.6390 0.8839 0.5347 0.050 Uiso 1 1 calc R
H30C H 0.5601 0.9732 0.4625 0.050 Uiso 1 1 calc R
C31 C 0.7202(3) 1.1569(3) 0.6525(2) 0.0218(5) Uani 1 1 d .
H31A H 0.7138 1.2413 0.7019 0.026 Uiso 1 1 calc R
H31B H 0.7532 1.1932 0.5789 0.026 Uiso 1 1 calc R
C32 C 0.8342(3) 1.0961(3) 0.7091(2) 0.0176(5) Uani 1 1 d .
H32 H 0.9004 1.1730 0.7712 0.021 Uiso 1 1 calc R
C33 C 0.9348(3) 1.0649(3) 0.6252(2) 0.0212(5) Uani 1 1 d .
C34 C 1.1254(4) 1.1821(4) 0.5044(3) 0.0303(7) Uani 1 1 d .
H34A H 1.0737 1.1781 0.4289 0.036 Uiso 1 1 calc R
H34B H 1.1436 1.0878 0.5080 0.036 Uiso 1 1 calc R
C35 C 1.2755(3) 1.3156(3) 0.5209(2) 0.0223(6) Uani 1 1 d .
C36 C 1.3313(4) 1.4029(3) 0.6239(3) 0.0281(6) Uani 1 1 d .
H36 H 1.2707 1.3851 0.6862 0.034 Uiso 1 1 calc R
C37 C 1.4772(4) 1.5170(4) 0.6351(3) 0.0353(8) Uani 1 1 d .
H37 H 1.5158 1.5770 0.7055 0.042 Uiso 1 1 calc R
C38 C 1.5656(4) 1.5436(4) 0.5456(3) 0.0382(8) Uani 1 1 d .
H38 H 1.6653 1.6209 0.5544 0.046 Uiso 1 1 calc R
C39 C 1.5097(4) 1.4585(4) 0.4433(3) 0.0371(8) Uani 1 1 d .
H39 H 1.5704 1.4778 0.3811 0.044 Uiso 1 1 calc R
C40 C 1.3654(3) 1.3446(4) 0.4305(3) 0.0262(6) Uani 1 1 d .
H40 H 1.3275 1.2859 0.3595 0.031 Uiso 1 1 calc R

loop_
_atom_site_aniso_label
_atom_site_aniso_U_11
_atom_site_aniso_U_22
_atom_site_aniso_U_33
_atom_site_aniso_U_23
_atom_site_aniso_U_13
_atom_site_aniso_U_12
O1 0.0301(10) 0.0401(13) 0.0196(10) 0.0015(9) -0.0032(8) 0.0240(9)
O2 0.0179(9) 0.0327(11) 0.0242(10) 0.0046(8) 0.0017(7) 0.0145(8)
O3 0.0184(8) 0.0141(9) 0.0249(10) 0.0017(7) -0.0008(7) 0.0077(7)
O4 0.0155(9) 0.0237(10) 0.0453(13) -0.0008(9) -0.0033(8) 0.0097(8)
O5 0.0252(9) 0.0160(9) 0.0227(10) 0.0039(7) 0.0034(8) 0.0106(8)
O6 0.0551(15) 0.0274(12) 0.0568(17) 0.0105(11) 0.0336(13) 0.0196(11)
O7 0.0332(11) 0.0231(11) 0.0347(12) 0.0059(9) 0.0199(9) 0.0071(9)
N1 0.0172(10) 0.0325(13) 0.0207(12) 0.0017(10) -0.0012(9) 0.0162(10)
N2 0.0146(9) 0.0160(11) 0.0234(11) 0.0048(9) 0.0054(8) 0.0074(8)
N3 0.0171(10) 0.0147(10) 0.0176(11) 0.0008(8) 0.0001(8) 0.0072(8)
N4 0.0204(10) 0.0129(10) 0.0171(11) 0.0046(8) 0.0021(8) 0.0074(8)
C1 0.059(2) 0.050(2) 0.0206(15) 0.0028(14) -0.0075(15) 0.0352(19)
C2 0.0365(17) 0.0406(19) 0.0309(18) 0.0102(14) 0.0034(14) 0.0084(15)
C3 0.0465(19) 0.0311(17) 0.0316(17) -0.0048(13) -0.0064(15) 0.0153(15)
C4 0.0286(14) 0.0290(15) 0.0181(13) -0.0013(11) -0.0035(11) 0.0145(12)
C5 0.0167(11) 0.0173(12) 0.0230(13) -0.0020(10) -0.0037(10) 0.0064(10)
C6 0.0132(11) 0.0188(12) 0.0180(12) 0.0015(10) 0.0001(9) 0.0033(9)
C7 0.0169(12) 0.0287(15) 0.0298(16) 0.0039(12) 0.0053(11) 0.0006(11)
C8 0.0320(16) 0.046(2) 0.0281(17) 0.0100(15) 0.0080(13) 0.0014(15)
C9 0.0215(13) 0.0414(18) 0.0197(14) 0.0001(12) 0.0050(11) 0.0069(13)
C10 0.0135(11) 0.0151(12) 0.0204(13) 0.0023(10) 0.0043(9) 0.0040(9)
C11 0.0143(11) 0.0167(12) 0.0131(11) -0.0017(9) -0.0001(9) 0.0041(9)
C12 0.0123(10) 0.0166(12) 0.0190(12) 0.0018(10) 0.0018(9) 0.0050(9)
C13 0.0181(12) 0.0166(13) 0.0284(15) -0.0017(11) 0.0044(11) 0.0024(10)
C14 0.0160(11) 0.0171(13) 0.0303(15) 0.0005(11) 0.0044(11) -0.0008(10)
C15 0.0147(12) 0.0369(17) 0.0367(18) -0.0021(14) 0.0016(12) 0.0039(12)
C16 0.0271(14) 0.0222(15) 0.0445(19) 0.0064(13) 0.0140(13) 0.0007(12)
C17 0.0214(12) 0.0214(13) 0.0201(13) 0.0023(11) 0.0080(10) 0.0063(11)
C18 0.0135(11) 0.0162(12) 0.0181(12) 0.0011(9) 0.0018(9) 0.0054(9)
C19 0.0138(11) 0.0177(12) 0.0193(12) 0.0007(10) 0.0036(9) 0.0070(9)
C20 0.0200(11) 0.0128(11) 0.0204(13) 0.0019(9) 0.0047(10) 0.0066(9)
C21 0.0443(18) 0.0234(15) 0.0264(16) -0.0005(12) 0.0167(13) 0.0107(13)
C22 0.053(2) 0.0264(16) 0.0336(18) -0.0035(13) 0.0144(16) 0.0116(15)
C23 0.0311(15) 0.0223(14) 0.0219(14) -0.0030(11) -0.0018(12) 0.0036(12)
C24 0.0165(11) 0.0170(12) 0.0165(12) 0.0011(9) 0.0003(9) 0.0061(9)
C25 0.0132(10) 0.0151(12) 0.0200(12) 0.0026(9) 0.0016(9) 0.0052(9)
C26 0.0188(11) 0.0149(11) 0.0150(12) 0.0008(9) 0.0037(9) 0.0058(9)
C27 0.0181(12) 0.0228(14) 0.0198(13) 0.0070(11) 0.0022(10) 0.0044(10)
C28 0.0219(12) 0.0249(14) 0.0203(14) 0.0048(11) -0.0006(10) 0.0078(11)
C29 0.0245(14) 0.0455(19) 0.0319(17) 0.0127(14) 0.0005(12) 0.0165(14)
C30 0.0387(17) 0.0334(17) 0.0203(15) 0.0001(12) -0.0033(12) 0.0069(14)
C31 0.0240(13) 0.0218(14) 0.0219(14) 0.0049(11) 0.0030(11) 0.0108(11)
C32 0.0179(11) 0.0147(12) 0.0185(12) 0.0028(10) 0.0019(9) 0.0043(9)
C33 0.0211(12) 0.0232(14) 0.0212(13) 0.0067(11) 0.0050(10) 0.0094(11)
C34 0.0297(15) 0.0328(17) 0.0234(15) 0.0017(13) 0.0122(12) 0.0054(13)
C35 0.0235(13) 0.0235(14) 0.0215(14) 0.0077(11) 0.0031(10) 0.0098(11)
C36 0.0335(15) 0.0255(15) 0.0258(15) 0.0089(12) 0.0041(12) 0.0106(12)
C37 0.0386(17) 0.0311(17) 0.0334(18) -0.0005(13) -0.0115(14) 0.0130(14)
C38 0.0200(14) 0.0321(17) 0.057(2) 0.0066(16) -0.0067(14) 0.0046(13)
C39 0.0247(15) 0.040(2) 0.045(2) 0.0120(16) 0.0118(14) 0.0082(13)
C40 0.0227(13) 0.0296(16) 0.0254(15) 0.0062(12) 0.0038(11) 0.0084(12)

loop_
_atom_type_symbol
_atom_type_description
_atom_type_scat_dispersion_real
_atom_type_scat_dispersion_imag
_atom_type_scat_source
C C 0.0033 0.0016 'International Tables Vol C Tables 4.2.6.8 and 6.1.1.4'
H H 0.0000 0.0000 'International Tables Vol C Tables 4.2.6.8 and 6.1.1.4'
N N 0.0061 0.0033 'International Tables Vol C Tables 4.2.6.8 and 6.1.1.4'
O O 0.0106 0.0060 'International Tables Vol C Tables 4.2.6.8 and 6.1.1.4'

loop_
_geom_angle_atom_site_label_1
_geom_angle_atom_site_label_2
_geom_angle_atom_site_label_3
_geom_angle
_geom_angle_publ_flag
C5 O1 C4 121.4(2) yes
C33 O7 C34 116.8(2) yes
C5 N1 C6 122.3(2) ?
C5 N1 H1 118.8 ?
C6 N1 H1 118.8 ?
C11 N2 C12 122.2(2) ?
C11 N2 H2 118.9 ?
C12 N2 H2 118.9 ?
C19 N3 C20 123.3(2) ?
C19 N3 H3 118.3 ?
C20 N3 H3 118.3 ?
C25 N4 C26 123.6(2) ?
C25 N4 H4 118.2 ?
C26 N4 H4 118.2 ?
C4 C1 H1A 109.5 ?
C4 C1 H1B 109.5 ?
H1A C1 H1B 109.5 ?
C4 C1 H1C 109.5 ?
H1A C1 H1C 109.5 ?
H1B C1 H1C 109.5 ?
C4 C2 H2A 109.5 ?
C4 C2 H2B 109.5 ?
H2A C2 H2B 109.5 ?
C4 C2 H2C 109.5 ?
H2A C2 H2C 109.5 ?
H2B C2 H2C 109.5 ?
C4 C3 H3A 109.5 ?
C4 C3 H3B 109.5 ?
H3A C3 H3B 109.5 ?
C4 C3 H3C 109.5 ?
H3A C3 H3C 109.5 ?
H3B C3 H3C 109.5 ?
O1 C4 C3 110.2(3) ?
O1 C4 C2 111.3(2) ?
C3 C4 C2 112.1(3) ?
O1 C4 C1 101.9(2) ?
C3 C4 C1 111.5(3) ?
C2 C4 C1 109.4(3) ?
O2 C5 N1 124.9(3) ?
O2 C5 O1 124.7(3) ?
N1 C5 O1 110.4(2) ?
N1 C6 C7 112.6(2) ?
N1 C6 C10 113.7(2) ?
C7 C6 C10 104.1(2) ?
N1 C6 H6 108.7 ?
C7 C6 H6 108.7 ?
C10 C6 H6 108.7 ?
C8 C7 C6 103.0(2) ?
C8 C7 H7A 111.2 ?
C6 C7 H7A 111.2 ?
C8 C7 H7B 111.2 ?
C6 C7 H7B 111.2 ?
H7A C7 H7B 109.1 ?
C7 C8 C9 106.0(3) ?
C7 C8 H8A 110.5 ?
C9 C8 H8A 110.5 ?
C7 C8 H8B 110.5 ?
C9 C8 H8B 110.5 ?
H8A C8 H8B 108.7 ?
C8 C9 C10 106.5(2) ?
C8 C9 H9A 110.4 ?
C10 C9 H9A 110.4 ?
C8 C9 H9B 110.4 ?
C10 C9 H9B 110.4 ?
H9A C9 H9B 108.6 ?
C11 C10 C9 112.6(2) ?
C11 C10 C6 110.7(2) ?
C9 C10 C6 104.6(2) ?
C11 C10 H10 109.6 ?
C9 C10 H10 109.6 ?
C6 C10 H10 109.6 ?
O3 C11 N2 122.3(2) ?
O3 C11 C10 121.5(2) ?
N2 C11 C10 116.2(2) ?
N2 C12 C13 111.4(2) ?
N2 C12 C18 112.75(19) ?
C13 C12 C18 104.0(2) ?
N2 C12 H12 109.5 ?
C13 C12 H12 109.5 ?
C18 C12 H12 109.5 ?
C14 C13 C12 105.0(2) ?
C14 C13 H13A 110.8 ?
C12 C13 H13A 110.8 ?
C14 C13 H13B 110.8 ?
C12 C13 H13B 110.8 ?
H13A C13 H13B 108.8 ?
C13 C14 C16 112.2(3) ?
C13 C14 C15 110.1(3) ?
C16 C14 C15 110.2(2) ?
C13 C14 C17 101.9(2) ?
C16 C14 C17 111.0(3) ?
C15 C14 C17 111.1(2) ?
C14 C15 H15A 109.5 ?
C14 C15 H15B 109.5 ?
H15A C15 H15B 109.5 ?
C14 C15 H15C 109.5 ?
H15A C15 H15C 109.5 ?
H15B C15 H15C 109.5 ?
C14 C16 H16A 109.5 ?
C14 C16 H16B 109.5 ?
H16A C16 H16B 109.5 ?
C14 C16 H16C 109.5 ?
H16A C16 H16C 109.5 ?
H16B C16 H16C 109.5 ?
C14 C17 C18 107.3(2) ?
C14 C17 H17A 110.3 ?
C18 C17 H17A 110.3 ?
C14 C17 H17B 110.3 ?
C18 C17 H17B 110.3 ?
H17A C17 H17B 108.5 ?
C19 C18 C17 111.5(2) ?
C19 C18 C12 112.7(2) ?
C17 C18 C12 105.4(2) ?
C19 C18 H18 109.1 ?
C17 C18 H18 109.1 ?
C12 C18 H18 109.1 ?
O4 C19 N3 123.2(2) ?
O4 C19 C18 121.7(2) ?
N3 C19 C18 115.1(2) ?
N3 C20 C21 113.3(2) ?
N3 C20 C24 111.2(2) ?
C21 C20 C24 105.3(2) ?
N3 C20 H20 109.0 ?
C21 C20 H20 109.0 ?
C24 C20 H20 109.0 ?
C22 C21 C20 103.6(3) ?
C22 C21 H21A 111.0 ?
C20 C21 H21A 111.0 ?
C22 C21 H21B 111.0 ?
C20 C21 H21B 111.0 ?
H21A C21 H21B 109.0 ?
C21 C22 C23 103.5(3) ?
C21 C22 H22A 111.1 ?
C23 C22 H22A 111.1 ?
C21 C22 H22B 111.1 ?
C23 C22 H22B 111.1 ?
H22A C22 H22B 109.0 ?
C22 C23 C24 105.3(2) ?
C22 C23 H23A 110.7 ?
C24 C23 H23A 110.7 ?
C22 C23 H23B 110.7 ?
C24 C23 H23B 110.7 ?
H23A C23 H23B 108.8 ?
C25 C24 C23 113.4(2) ?
C25 C24 C20 108.7(2) ?
C23 C24 C20 105.6(2) ?
C25 C24 H24 109.7 ?
C23 C24 H24 109.7 ?
C20 C24 H24 109.7 ?
O5 C25 N4 122.8(2) ?
O5 C25 C24 121.7(2) ?
N4 C25 C24 115.5(2) ?
N4 C26 C27 113.7(2) ?
N4 C26 C32 114.9(2) ?
C27 C26 C32 105.4(2) ?
N4 C26 H26 107.5 ?
C27 C26 H26 107.5 ?
C32 C26 H26 107.5 ?
C28 C27 C26 105.1(2) ?
C28 C27 H27A 110.7 ?
C26 C27 H27A 110.7 ?
C28 C27 H27B 110.7 ?
C26 C27 H27B 110.7 ?
H27A C27 H27B 108.8 ?
C29 C28 C30 109.4(3) ?
C29 C28 C31 111.3(2) ?
C30 C28 C31 111.1(2) ?
C29 C28 C27 112.3(2) ?
C30 C28 C27 111.0(3) ?
C31 C28 C27 101.6(2) ?
C28 C29 H29A 109.5 ?
C28 C29 H29B 109.5 ?
H29A C29 H29B 109.5 ?
C28 C29 H29C 109.5 ?
H29A C29 H29C 109.5 ?
H29B C29 H29C 109.5 ?
C28 C30 H30A 109.5 ?
C28 C30 H30B 109.5 ?
H30A C30 H30B 109.5 ?
C28 C30 H30C 109.5 ?
H30A C30 H30C 109.5 ?
H30B C30 H30C 109.5 ?
C28 C31 C32 105.8(2) ?
C28 C31 H31A 110.6 ?
C32 C31 H31A 110.6 ?
C28 C31 H31B 110.6 ?
C32 C31 H31B 110.6 ?
H31A C31 H31B 108.7 ?
C33 C32 C26 112.6(2) ?
C33 C32 C31 111.7(2) ?
C26 C32 C31 105.6(2) ?
C33 C32 H32 108.9 ?
C26 C32 H32 108.9 ?
C31 C32 H32 108.9 ?
O6 C33 O7 123.1(3) ?
O6 C33 C32 126.7(3) ?
O7 C33 C32 110.1(2) ?
O7 C34 C35 110.1(3) ?
O7 C34 H34A 109.7 ?
C35 C34 H34A 109.7 ?
O7 C34 H34B 109.7 ?
C35 C34 H34B 109.7 ?
H34A C34 H34B 108.2 ?
C36 C35 C40 119.4(3) ?
C36 C35 C34 122.8(3) ?
C40 C35 C34 117.7(3) ?
C35 C36 C37 119.4(3) ?
C35 C36 H36 120.3 ?
C37 C36 H36 120.3 ?
C38 C37 C36 120.7(3) ?
C38 C37 H37 119.6 ?
C36 C37 H37 119.6 ?
C39 C38 C37 119.9(3) ?
C39 C38 H38 120.0 ?
C37 C38 H38 120.0 ?
C38 C39 C40 120.3(3) ?
C38 C39 H39 119.9 ?
C40 C39 H39 119.9 ?
C39 C40 C35 120.3(3) ?
C39 C40 H40 119.8 ?
C35 C40 H40 119.8 ?

loop_
_geom_bond_atom_site_label_1
_geom_bond_atom_site_label_2
_geom_bond_distance
_geom_bond_publ_flag
O1 C5 1.347(3) yes
O1 C4 1.461(4) yes
O2 C5 1.220(3) yes
O3 C11 1.228(3) yes
O4 C19 1.237(3) yes
O5 C25 1.234(3) yes
O6 C33 1.203(4) yes
O7 C33 1.334(4) yes
O7 C34 1.444(4) yes
N1 C5 1.337(4) ?
N1 C6 1.454(3) ?
N1 H1 0.8800 ?
N2 C11 1.342(3) ?
N2 C12 1.453(3) ?
N2 H2 0.8800 ?
N3 C19 1.334(3) ?
N3 C20 1.457(3) ?
N3 H3 0.8800 ?
N4 C25 1.337(3) ?
N4 C26 1.457(3) ?
N4 H4 0.8800 ?
C1 C4 1.528(4) ?
C1 H1A 0.9800 ?
C1 H1B 0.9800 ?
C1 H1C 0.9800 ?
C2 C4 1.526(5) ?
C2 H2A 0.9800 ?
C2 H2B 0.9800 ?
C2 H2C 0.9800 ?
C3 C4 1.503(5) ?
C3 H3A 0.9800 ?
C3 H3B 0.9800 ?
C3 H3C 0.9800 ?
C6 C7 1.528(4) ?
C6 C10 1.553(3) ?
C6 H6 1.0000 ?
C7 C8 1.506(5) ?
C7 H7A 0.9900 ?
C7 H7B 0.9900 ?
C8 C9 1.510(5) ?
C8 H8A 0.9900 ?
C8 H8B 0.9900 ?
C9 C10 1.552(4) ?
C9 H9A 0.9900 ?
C9 H9B 0.9900 ?
C10 C11 1.521(3) ?
C10 H10 1.0000 ?
C12 C13 1.535(4) ?
C12 C18 1.558(4) ?
C12 H12 1.0000 ?
C13 C14 1.531(4) ?
C13 H13A 0.9900 ?
C13 H13B 0.9900 ?
C14 C16 1.531(4) ?
C14 C15 1.531(4) ?
C14 C17 1.542(4) ?
C15 H15A 0.9800 ?
C15 H15B 0.9800 ?
C15 H15C 0.9800 ?
C16 H16A 0.9800 ?
C16 H16B 0.9800 ?
C16 H16C 0.9800 ?
C17 C18 1.554(4) ?
C17 H17A 0.9900 ?
C17 H17B 0.9900 ?
C18 C19 1.514(4) ?
C18 H18 1.0000 ?
C20 C21 1.528(4) ?
C20 C24 1.565(4) ?
C20 H20 1.0000 ?
C21 C22 1.518(5) ?
C21 H21A 0.9900 ?
C21 H21B 0.9900 ?
C22 C23 1.535(5) ?
C22 H22A 0.9900 ?
C22 H22B 0.9900 ?
C23 C24 1.540(4) ?
C23 H23A 0.9900 ?
C23 H23B 0.9900 ?
C24 C25 1.524(4) ?
C24 H24 1.0000 ?
C26 C27 1.545(4) ?
C26 C32 1.547(4) ?
C26 H26 1.0000 ?
C27 C28 1.536(4) ?
C27 H27A 0.9900 ?
C27 H27B 0.9900 ?
C28 C29 1.529(4) ?
C28 C30 1.530(4) ?
C28 C31 1.535(4) ?
C29 H29A 0.9800 ?
C29 H29B 0.9800 ?
C29 H29C 0.9800 ?
C30 H30A 0.9800 ?
C30 H30B 0.9800 ?
C30 H30C 0.9800 ?
C31 C32 1.557(4) ?
C31 H31A 0.9900 ?
C31 H31B 0.9900 ?
C32 C33 1.511(4) ?
C32 H32 1.0000 ?
C34 C35 1.503(4) ?
C34 H34A 0.9900 ?
C34 H34B 0.9900 ?
C35 C36 1.387(4) ?
C35 C40 1.390(4) ?
C36 C37 1.394(5) ?
C36 H36 0.9500 ?
C37 C38 1.373(6) ?
C37 H37 0.9500 ?
C38 C39 1.372(5) ?
C38 H38 0.9500 ?
C39 C40 1.383(4) ?
C39 H39 0.9500 ?
C40 H40 0.9500 ?

loop_
_geom_hbond_atom_site_label_D
_geom_hbond_atom_site_label_H
_geom_hbond_atom_site_label_A
_geom_hbond_distance_DH
_geom_hbond_distance_HA
_geom_hbond_distance_DA
_geom_hbond_angle_DHA
_geom_hbond_site_symmetry_A
N1 H1 O4 0.88 2.08 2.910(3) 157.4 1_655
N2 H2 O5 0.88 1.95 2.824(3) 170.5 1_545
N3 H3 O2 0.88 2.07 2.890(3) 155.6 .
N4 H4 O3 0.88 2.06 2.796(3) 140.3 .

loop_
_geom_torsion_atom_site_label_1
_geom_torsion_atom_site_label_2
_geom_torsion_atom_site_label_3
_geom_torsion_atom_site_label_4
_geom_torsion
C5 O1 C4 C3 -65.6(3)
C5 O1 C4 C2 59.4(4)
C5 O1 C4 C1 176.0(3)
C6 N1 C5 O2 -1.8(4)
C6 N1 C5 O1 177.7(2)
C4 O1 C5 O2 -6.6(4)
C4 O1 C5 N1 173.9(3)
C5 N1 C6 C7 151.5(3)
C5 N1 C6 C10 -90.4(3)
N1 C6 C7 C8 162.6(3)
C10 C6 C7 C8 38.9(3)
C6 C7 C8 C9 -37.8(3)
C7 C8 C9 C10 21.8(4)
C8 C9 C10 C11 122.8(3)
C8 C9 C10 C6 2.6(3)
N1 C6 C10 C11 90.2(3)
C7 C6 C10 C11 -147.0(2)
N1 C6 C10 C9 -148.4(2)
C7 C6 C10 C9 -25.5(3)
C12 N2 C11 O3 -4.9(4)
C12 N2 C11 C10 176.1(2)
C9 C10 C11 O3 -58.9(3)
C6 C10 C11 O3 57.8(3)
C9 C10 C11 N2 120.2(3)
C6 C10 C11 N2 -123.1(2)
C11 N2 C12 C13 166.1(2)
C11 N2 C12 C18 -77.4(3)
N2 C12 C13 C14 158.6(2)
C18 C12 C13 C14 36.9(3)
C12 C13 C14 C16 -159.5(2)
C12 C13 C14 C15 77.4(3)
C12 C13 C14 C17 -40.7(3)
C13 C14 C17 C18 28.9(3)
C16 C14 C17 C18 148.6(2)
C15 C14 C17 C18 -88.3(3)
C14 C17 C18 C19 115.7(2)
C14 C17 C18 C12 -6.9(3)
N2 C12 C18 C19 99.4(2)
C13 C12 C18 C19 -139.8(2)
N2 C12 C18 C17 -138.9(2)
C13 C12 C18 C17 -18.0(2)
C20 N3 C19 O4 1.2(4)
C20 N3 C19 C18 -177.5(2)
C17 C18 C19 O4 -53.6(3)
C12 C18 C19 O4 64.6(3)
C17 C18 C19 N3 125.0(2)
C12 C18 C19 N3 -116.8(2)
C19 N3 C20 C21 102.3(3)
C19 N3 C20 C24 -139.4(2)
N3 C20 C21 C22 154.1(3)
C24 C20 C21 C22 32.4(3)
C20 C21 C22 C23 -41.4(3)
C21 C22 C23 C24 34.5(3)
C22 C23 C24 C25 104.7(3)
C22 C23 C24 C20 -14.3(3)
N3 C20 C24 C25 103.9(2)
C21 C20 C24 C25 -133.0(2)
N3 C20 C24 C23 -134.1(2)
C21 C20 C24 C23 -11.0(3)
C26 N4 C25 O5 -10.4(4)
C26 N4 C25 C24 167.1(2)
C23 C24 C25 O5 -16.1(3)
C20 C24 C25 O5 101.1(3)
C23 C24 C25 N4 166.4(2)
C20 C24 C25 N4 -76.4(3)
C25 N4 C26 C27 -62.1(3)
C25 N4 C26 C32 59.4(3)
N4 C26 C27 C28 155.1(2)
C32 C26 C27 C28 28.4(3)
C26 C27 C28 C29 -159.4(2)
C26 C27 C28 C30 77.9(3)
C26 C27 C28 C31 -40.4(3)
C29 C28 C31 C32 156.7(2)
C30 C28 C31 C32 -81.1(3)
C27 C28 C31 C32 37.0(3)
N4 C26 C32 C33 106.8(2)
C27 C26 C32 C33 -127.3(2)
N4 C26 C32 C31 -131.0(2)
C27 C26 C32 C31 -5.1(3)
C28 C31 C32 C33 102.8(3)
C28 C31 C32 C26 -20.0(3)
C34 O7 C33 O6 2.2(4)
C34 O7 C33 C32 -175.8(2)
C26 C32 C33 O6 8.0(4)
C31 C32 C33 O6 -110.7(3)
C26 C32 C33 O7 -174.0(2)
C31 C32 C33 O7 67.3(3)
C33 O7 C34 C35 -147.2(3)
O7 C34 C35 C36 21.4(4)
O7 C34 C35 C40 -163.2(3)
C40 C35 C36 C37 -0.7(4)
C34 C35 C36 C37 174.6(3)
C35 C36 C37 C38 0.0(5)
C36 C37 C38 C39 0.7(5)
C37 C38 C39 C40 -0.8(5)
C38 C39 C40 C35 0.2(5)
C36 C35 C40 C39 0.6(4)
C34 C35 C40 C39 -175.0(3)
